data_4350722
loop_
_publ_author_name
'Chen, Sa'
'Shang, Ran'
'Hu, Ke-Li'
'Wang, Zhe-Ming'
'Gao, Song'

_publ_section_title
;
 [NH2NH3][M(HCOO)3] (M = Mn2+, Zn2+, Co2+and Mg2+): structural phase
 transitions, prominent dielectric anomalies and negative thermal
 expansion, and magnetic ordering
;
_journal_issue 1
_journal_name_full 'Inorg. Chem. Front.'
_journal_page_first 83
_journal_paper_doi 10.1039/C3QI00034F
_journal_volume 1
_journal_year 2014
_chemical_formula_sum 'C3 H8 Mn N2 O6'
_chemical_formula_weight 223.05
_space_group_IT_number 33
_space_group_name_Hall 'P 2c -2n'
_space_group_name_H-M_alt 'P n a 21'
_symmetry_cell_setting orthorhombic
_symmetry_space_group_name_H-M 'P n a 21'
_atom_sites_solution_hydrogens geom
_atom_sites_solution_primary direct
_atom_sites_solution_secondary difmap
_audit_creation_method SHELXL-97
_cell_angle_alpha 90.00
_cell_angle_beta 90.00
_cell_angle_gamma 90.00
_cell_formula_units_Z 4
_cell_length_a 8.9319(3)
_cell_length_b 7.8190(2)
_cell_length_c 11.6928(5)
_cell_measurement_reflns_used 6413
_cell_measurement_temperature 110.0
_cell_measurement_theta_max 28.70
_cell_measurement_theta_min 3.40
_cell_volume 816.61(5)
_computing_cell_refinement 'HKL Scalepack (Otwinowski & Minor, 1997)'
_computing_data_collection 'KappaCCD (Nonius B. V., 1998)'
_computing_data_reduction 'HKL Denzo (Otwinowski & Minor, 1997) & maXus (Mackay et al., 1998)'
_computing_molecular_graphics 'Bruker SHELXTL V5.1 (Sheldrick, 1998)'
_computing_publication_material 'SHELXL-97 (Sheldrick, 1997)'
_computing_structure_refinement 'SHELXL-97 (Sheldrick, 1997)'
_computing_structure_solution 'SHELXS-97 (Sheldrick, 1997)'
_diffrn_ambient_temperature 110.0
_diffrn_detector_area_resol_mean 9
_diffrn_measured_fraction_theta_full 0.999
_diffrn_measured_fraction_theta_max 0.999
_diffrn_measurement_device_type 'NONIUS KappaCCD'
_diffrn_measurement_method CCD
_diffrn_radiation_monochromator graphite
_diffrn_radiation_source 'fine-focus sealed tube'
_diffrn_radiation_type MoK\a
_diffrn_radiation_wavelength 0.71073
_diffrn_reflns_av_R_equivalents 0.0666
_diffrn_reflns_av_sigmaI/netI 0.0529
_diffrn_reflns_limit_h_max 12
_diffrn_reflns_limit_h_min -11
_diffrn_reflns_limit_k_max 10
_diffrn_reflns_limit_k_min -10
_diffrn_reflns_limit_l_max 15
_diffrn_reflns_limit_l_min -15
_diffrn_reflns_number 15236
_diffrn_reflns_theta_full 28.68
_diffrn_reflns_theta_max 28.68
_diffrn_reflns_theta_min 3.46
_diffrn_standards_decay_% 0
_exptl_absorpt_coefficient_mu 1.613
_exptl_absorpt_correction_T_max 0.705
_exptl_absorpt_correction_T_min 0.657
_exptl_absorpt_correction_type multi-scan
_exptl_absorpt_process_details
;
multi-scan from symmetry-related measurements 
 Sortav (Blessing 1995, 1997)
;
_exptl_crystal_colour colorless
_exptl_crystal_density_diffrn 1.814
_exptl_crystal_density_method 'not measured'
_exptl_crystal_description block
_exptl_crystal_F_000 452
_exptl_crystal_size_max 0.38
_exptl_crystal_size_mid 0.32
_exptl_crystal_size_min 0.22
_refine_diff_density_max 0.276
_refine_diff_density_min -0.289
_refine_diff_density_rms 0.061
_refine_ls_abs_structure_details 'Flack H D (1983), Acta Cryst. A39, 876-881'
_refine_ls_abs_structure_Flack 0.242(19)
_refine_ls_extinction_coef 0.0418(15)
_refine_ls_extinction_expression Fc^*^=kFc[1+0.001xFc^2^\l^3^/sin(2\q)]^-1/4^
_refine_ls_extinction_method SHELXL
_refine_ls_goodness_of_fit_ref 0.912
_refine_ls_hydrogen_treatment mixed
_refine_ls_matrix_type full
_refine_ls_number_parameters 118
_refine_ls_number_reflns 2093
_refine_ls_number_restraints 6
_refine_ls_restrained_S_all 0.911
_refine_ls_R_factor_all 0.0465
_refine_ls_R_factor_gt 0.0248
_refine_ls_shift/su_max 0.001
_refine_ls_shift/su_mean 0.000
_refine_ls_structure_factor_coef Fsqd
_refine_ls_weighting_details 'calc w=1/[\s^2^(Fo^2^)+(0.0222P)^2^+0.0000P] where P=(Fo^2^+2Fc^2^)/3'
_refine_ls_weighting_scheme calc
_refine_ls_wR_factor_gt 0.0435
_refine_ls_wR_factor_ref 0.0461
_reflns_number_gt 1540
_reflns_number_total 2093
_reflns_threshold_expression >2sigma(I)
_cod_data_source_file c3qi00034f.txt
_cod_data_source_block 1Mn-110K
_cod_depositor_comments
;
The following automatic conversions were performed:

data item '_symmetry_cell_setting' value 'Orthorhombic' was changed
to 'orthorhombic' in accordance with the
/home/saulius/struct/COD-crude-data/automatic-downloads/DataCite-retrospective/RSC/depositions/lib/dictionaries/cif_core.dic
dictionary named 'cif_core.dic' version 2.4.2 last updated on
2011-04-26.

Automatic conversion script
Id: cif_fix_values 6909 2019-04-08 15:41:33Z antanas 
;
_cod_original_sg_symbol_H-M 'P na2(1)'
_cod_database_code 4350722

loop_
_symmetry_equiv_pos_as_xyz
'x, y, z'
'-x, -y, z+1/2'
'x+1/2, -y+1/2, z'
'-x+1/2, y+1/2, z+1/2'

loop_
_atom_site_label
_atom_site_type_symbol
_atom_site_fract_x
_atom_site_fract_y
_atom_site_fract_z
_atom_site_U_iso_or_equiv
_atom_site_adp_type
_atom_site_occupancy
_atom_site_symmetry_multiplicity
_atom_site_calc_flag
_atom_site_refinement_flags
Mn1 Mn 0.53490(3) 0.49922(4) 0.11104(5) 0.01126(8) Uani 1 1 d .
O1 O 0.31966(14) 0.42128(18) 0.18221(14) 0.0169(3) Uani 1 1 d .
O2 O 0.13175(14) 0.23492(17) 0.18051(14) 0.0159(3) Uani 1 1 d .
O3 O 0.43476(15) 0.73020(17) 0.03895(13) 0.0168(3) Uani 1 1 d .
O4 O 0.24803(15) 0.91785(17) 0.03713(14) 0.0157(3) Uani 1 1 d .
O5 O 0.56268(16) 0.6486(2) 0.26863(12) 0.0158(3) Uani 1 1 d .
O6 O 0.51277(16) 0.6420(2) 0.45494(13) 0.0182(3) Uani 1 1 d .
C1 C 0.2645(2) 0.2794(3) 0.1572(2) 0.0182(5) Uani 1 1 d .
H1 H 0.3262 0.1996 0.1180 0.022 Uiso 1 1 calc R
C2 C 0.3178(2) 0.7929(3) 0.07906(18) 0.0177(5) Uani 1 1 d .
H2 H 0.2783 0.7424 0.1465 0.021 Uiso 1 1 calc R
C3 C 0.5390(2) 0.5709(3) 0.3612(2) 0.0171(5) Uani 1 1 d .
H3 H 0.5411 0.4494 0.3598 0.021 Uiso 1 1 calc R
N1 N 0.0674(3) 0.50502(19) 0.3415(2) 0.0152(5) Uani 1 1 d D
H11 H 0.0810 0.6106 0.3105 0.023 Uiso 1 1 calc R
H12 H 0.0792 0.4241 0.2863 0.023 Uiso 1 1 calc R
H13 H 0.1359 0.4878 0.3980 0.023 Uiso 1 1 calc R
N2 N -0.0821(3) 0.4932(2) 0.3888(2) 0.0235(6) Uani 1 1 d D
H21 H -0.1013(18) 0.5897(15) 0.4289(17) 0.035 Uiso 1 1 d D
H22 H -0.0870(17) 0.4005(17) 0.4354(16) 0.035 Uiso 1 1 d D

loop_
_atom_site_aniso_label
_atom_site_aniso_U_11
_atom_site_aniso_U_22
_atom_site_aniso_U_33
_atom_site_aniso_U_23
_atom_site_aniso_U_13
_atom_site_aniso_U_12
Mn1 0.01151(13) 0.01022(12) 0.01205(13) -0.00015(12) 0.00035(17) 0.00008(11)
O1 0.0156(7) 0.0127(7) 0.0223(8) -0.0008(7) 0.0031(7) -0.0034(6)
O2 0.0140(7) 0.0147(7) 0.0191(8) -0.0008(7) 0.0010(7) -0.0036(6)
O3 0.0158(7) 0.0165(7) 0.0181(8) 0.0009(7) 0.0035(7) 0.0038(6)
O4 0.0169(7) 0.0121(7) 0.0181(8) 0.0029(7) 0.0031(7) 0.0021(6)
O5 0.0200(8) 0.0149(8) 0.0124(9) 0.0016(6) 0.0013(6) -0.0031(7)
O6 0.0257(8) 0.0166(8) 0.0124(9) -0.0016(7) 0.0017(7) -0.0017(7)
C1 0.0175(11) 0.0171(10) 0.0199(13) -0.0021(9) 0.0022(9) 0.0001(9)
C2 0.0202(11) 0.0174(10) 0.0154(15) 0.0010(9) 0.0036(9) 0.0014(9)
C3 0.0183(15) 0.0141(9) 0.0190(11) -0.0001(11) -0.0020(10) -0.0009(9)
N1 0.0207(12) 0.0120(10) 0.0129(14) -0.0010(9) -0.0024(9) 0.0011(9)
N2 0.0135(12) 0.0255(13) 0.0314(18) 0.0024(10) 0.0081(12) 0.0018(9)

loop_
_atom_type_symbol
_atom_type_description
_atom_type_scat_dispersion_real
_atom_type_scat_dispersion_imag
_atom_type_scat_source
C C 0.0033 0.0016 'International Tables Vol C Tables 4.2.6.8 and 6.1.1.4'
H H 0.0000 0.0000 'International Tables Vol C Tables 4.2.6.8 and 6.1.1.4'
N N 0.0061 0.0033 'International Tables Vol C Tables 4.2.6.8 and 6.1.1.4'
O O 0.0106 0.0060 'International Tables Vol C Tables 4.2.6.8 and 6.1.1.4'
Mn Mn 0.3368 0.7283 'International Tables Vol C Tables 4.2.6.8 and 6.1.1.4'

loop_
_geom_angle_atom_site_label_1
_geom_angle_atom_site_label_2
_geom_angle_atom_site_label_3
_geom_angle
_geom_angle_site_symmetry_1
_geom_angle_site_symmetry_3
O6 Mn1 O2 87.94(6) 2_664 3
O6 Mn1 O1 90.33(6) 2_664 .
O2 Mn1 O1 88.45(6) 3 .
O6 Mn1 O3 90.90(6) 2_664 .
O2 Mn1 O3 178.71(7) 3 .
O1 Mn1 O3 90.99(5) . .
O6 Mn1 O4 89.39(6) 2_664 3_565
O2 Mn1 O4 92.91(5) 3 3_565
O1 Mn1 O4 178.60(7) . 3_565
O3 Mn1 O4 87.64(5) . 3_565
O6 Mn1 O5 175.05(6) 2_664 .
O2 Mn1 O5 95.11(6) 3 .
O1 Mn1 O5 85.87(6) . .
O3 Mn1 O5 86.01(6) . .
O4 Mn1 O5 94.33(6) 3_565 .
C1 O1 Mn1 120.43(14) . .
C1 O2 Mn1 121.44(14) . 3_455
C2 O3 Mn1 121.56(14) . .
C2 O4 Mn1 120.47(14) . 3_465
C3 O5 Mn1 116.49(13) . .
C3 O6 Mn1 123.11(14) . 2_665
O1 C1 O2 124.3(2) . .
O1 C1 H1 117.9 . .
O2 C1 H1 117.9 . .
O3 C2 O4 125.0(2) . .
O3 C2 H2 117.5 . .
O4 C2 H2 117.5 . .
O6 C3 O5 124.77(18) . .
O6 C3 H3 117.6 . .
O5 C3 H3 117.6 . .
N2 N1 H11 109.5 . .
N2 N1 H12 109.5 . .
H11 N1 H12 109.5 . .
N2 N1 H13 109.5 . .
H11 N1 H13 109.5 . .
H12 N1 H13 109.5 . .
N1 N2 H21 108.6(9) . .
N1 N2 H22 109.0(9) . .
H21 N2 H22 110.2(13) . .

loop_
_geom_bond_atom_site_label_1
_geom_bond_atom_site_label_2
_geom_bond_distance
_geom_bond_site_symmetry_2
Mn1 O6 2.1752(16) 2_664
Mn1 O2 2.1817(15) 3
Mn1 O1 2.1818(13) .
Mn1 O3 2.1845(15) .
Mn1 O4 2.1888(14) 3_565
Mn1 O5 2.1958(16) .
O1 C1 1.249(2) .
O2 C1 1.265(2) .
O2 Mn1 2.1817(15) 3_455
O3 C2 1.245(2) .
O4 C2 1.259(2) .
O4 Mn1 2.1888(14) 3_465
O5 C3 1.260(3) .
O6 C3 1.251(3) .
O6 Mn1 2.1752(16) 2_665
C1 H1 0.9500 .
C2 H2 0.9500 .
C3 H3 0.9500 .
N1 N2 1.448(2) .
N1 H11 0.9100 .
N1 H12 0.9100 .
N1 H13 0.9100 .
N2 H21 0.905(9) .
N2 H22 0.908(9) .

loop_
_geom_hbond_atom_site_label_D
_geom_hbond_atom_site_label_H
_geom_hbond_atom_site_label_A
_geom_hbond_distance_DH
_geom_hbond_distance_HA
_geom_hbond_distance_DA
_geom_hbond_angle_DHA
_geom_hbond_site_symmetry_A
N1 H11 O5 0.91 1.95 2.840(2) 164.6 3_465
N1 H11 O6 0.91 2.64 3.101(3) 112.3 3_465
N1 H12 O2 0.91 1.98 2.887(3) 171.1 .
N1 H12 O1 0.91 2.47 2.996(3) 117.2 .
N1 H13 O4 0.91 2.01 2.901(3) 167.6 4_545
N2 H21 O6 0.905(9) 2.352(13) 3.075(3) 136.8(10) 3_465
N2 H22 O3 0.908(9) 2.256(15) 3.007(3) 139.8(13) 4_545
